data_2014984
loop_
_publ_author_name
'Alley, Steven'
'Gallagher, John F.'
'Hooper, Vincent M.'
'Kenny, Peter T. M.'
'Lough, Alan J.'

_publ_section_title
;
 Methyl 2-(4-ferrocenylbenzamido)thiophene-3-carboxylate and ethyl
 2-(4-ferrocenylbenzamido)-1,3-thiazole-4-acetate, a unique ferrocene
 derivative containing a thiazole moiety
;
_journal_issue 7
_journal_name_full 'Acta Crystallographica Section C'
_journal_page_first m365
_journal_page_last m369
_journal_paper_doi 10.1107/S010827010501783X
_journal_volume 61
_journal_year 2005
_chemical_formula_moiety 'C24 H22 Fe N2 O3 S'
_chemical_formula_structural 'C24 H22 Fe N2 O3 S'
_chemical_formula_sum 'C24 H22 Fe N2 O3 S'
_chemical_formula_weight 474.36
_chemical_melting_point 422
_chemical_name_systematic
;
Ethyl 2-[(4-ferrocenylbenzoyl)amino]-4-(1,3-thiazole)acetate
;
_space_group_IT_number 2
_symmetry_cell_setting triclinic
_symmetry_space_group_name_Hall '-P 1'
_symmetry_space_group_name_H-M 'P -1'
_atom_sites_solution_hydrogens geom
_atom_sites_solution_primary direct
_atom_sites_solution_secondary difmap
_cell_angle_alpha 91.811(3)
_cell_angle_beta 106.096(3)
_cell_angle_gamma 92.735(3)
_cell_formula_units_Z 4
_cell_length_a 12.7466(4)
_cell_length_b 12.8752(8)
_cell_length_c 13.5661(7)
_cell_measurement_reflns_used 12087
_cell_measurement_temperature 150.0(10)
_cell_measurement_theta_max 27.48
_cell_measurement_theta_min 2.55
_cell_volume 2134.35(19)
_computing_cell_refinement 'DENZO-SMN (Otwinowski & Minor, 1997)'
_computing_data_collection 'KappaCCD Server Software (Nonius, 1997)'
_computing_data_reduction DENZO-SMN
_computing_molecular_graphics 'PLATON (Spek, 2002) and ORTEX (McArdle, 1995)'
_computing_publication_material 'SHELXL97, NRCVAX (Gabe <i>et al.</i>, 1989) and PREP8 (Ferguson, 1998)'
_computing_structure_refinement 'SHELXL97 (Sheldrick, 1997)'
_computing_structure_solution 'SHELXS97 (Sheldrick, 1997)'
_diffrn_ambient_temperature 150.0(10)
_diffrn_measured_fraction_theta_full 0.988
_diffrn_measured_fraction_theta_max 0.988
_diffrn_measurement_device 'Nonius KappaCCD'
_diffrn_measurement_method '\f scan and \w scans with \k offsets'
_diffrn_radiation_monochromator graphite
_diffrn_radiation_source 'fine-focus sealed X-ray tube'
_diffrn_radiation_type 'Molybdenum K\a'
_diffrn_radiation_wavelength 0.71073
_diffrn_reflns_av_R_equivalents 0.0688
_diffrn_reflns_av_sigmaI/netI 0.1013
_diffrn_reflns_limit_h_max 16
_diffrn_reflns_limit_h_min -16
_diffrn_reflns_limit_k_max 16
_diffrn_reflns_limit_k_min -16
_diffrn_reflns_limit_l_max 17
_diffrn_reflns_limit_l_min -16
_diffrn_reflns_number 15129
_diffrn_reflns_theta_full 27.52
_diffrn_reflns_theta_max 27.52
_diffrn_reflns_theta_min 2.58
_diffrn_standards_decay_% 0
_diffrn_standards_interval_count 0
_diffrn_standards_interval_time 0
_diffrn_standards_number 0
_exptl_absorpt_coefficient_mu 0.834
_exptl_absorpt_correction_T_max 0.967
_exptl_absorpt_correction_T_min 0.851
_exptl_absorpt_correction_type multi-scan
_exptl_absorpt_process_details '(DENZO-SMN; Otwinowski & Minor, 1997)'
_exptl_crystal_colour red
_exptl_crystal_density_diffrn 1.476
_exptl_crystal_density_method 'not measured'
_exptl_crystal_description needle
_exptl_crystal_F_000 984
_exptl_crystal_size_max 0.20
_exptl_crystal_size_mid 0.07
_exptl_crystal_size_min 0.04
_refine_diff_density_max 0.350
_refine_diff_density_min -0.467
_refine_ls_extinction_coef 0.0015(4)
_refine_ls_extinction_expression Fc^*^=kFc[1+0.001xFc^2^\l^3^/sin(2\q)]^-1/4^
_refine_ls_extinction_method SHELXL
_refine_ls_goodness_of_fit_ref 0.999
_refine_ls_hydrogen_treatment constr
_refine_ls_matrix_type full
_refine_ls_number_parameters 573
_refine_ls_number_reflns 9714
_refine_ls_number_restraints 6
_refine_ls_restrained_S_all 0.999
_refine_ls_R_factor_all 0.1161
_refine_ls_R_factor_gt 0.0500
_refine_ls_shift/su_max 0.001
_refine_ls_shift/su_mean 0.000
_refine_ls_structure_factor_coef Fsqd
_refine_ls_weighting_details 'calc w=1/[\s^2^(Fo^2^)+(0.0472P)^2^] where P=(Fo^2^+2Fc^2^)/3'
_refine_ls_weighting_scheme calc
_refine_ls_wR_factor_gt 0.1032
_refine_ls_wR_factor_ref 0.1268
_reflns_number_gt 5617
_reflns_number_total 9714
_reflns_threshold_expression I>2\s(I)
_cod_data_source_file fg1846.cif
_cod_data_source_block II
_cod_depositor_comments
;
The following automatic conversions were performed:
'_symmetry_cell_setting' value 'Triclinic' changed to 'triclinic'
according to '/home/saulius/struct/CIF-dictionaries/cif_core.dic'
dictionary named 'cif_core.dic' version 2.4.1 from 2010-06-29.

Automatic conversion script
Id: cif_fix_enum 1527 2010-12-29 10:47:43Z saulius 

The following automatic conversions were performed:

'_symmetry_cell_setting' value 'Triclinic' changed to 'triclinic'
according to /home/saulius/struct/CIF-dictionaries/cif_core.dic
dictionary named 'cif_core.dic' version 2.4.1 from 2010-06-29.

Automatic conversion script
Id: cif_fix_values 1715 2011-07-08 13:25:40Z adriana 
;
_cod_original_cell_volume 2134.35(18)
_cod_database_code 2014984
_cod_database_fobs_code 2014984

loop_
_symmetry_equiv_pos_as_xyz
'x, y, z'
'-x, -y, -z'

loop_
_atom_site_label
_atom_site_fract_x
_atom_site_fract_y
_atom_site_fract_z
_atom_site_U_iso_or_equiv
_atom_site_adp_type
_atom_site_calc_flag
_atom_site_refinement_flags
_atom_site_occupancy
_atom_site_disorder_assembly
_atom_site_disorder_group
_atom_site_type_symbol
Fe1 0.10206(4) 0.65069(4) 0.89920(4) 0.03399(14) Uani d . 1 . . Fe
S1A 0.72421(6) 0.54294(7) 0.60277(7) 0.0378(2) Uani d . 1 . . S
O1A 0.56479(17) 0.48700(19) 0.68635(17) 0.0388(6) Uani d . 1 . . O
O2A 0.96302(18) 0.7918(2) 0.50731(18) 0.0442(6) Uani d . 1 . . O
N1A 0.51968(19) 0.6159(2) 0.57640(19) 0.0320(6) Uani d . 1 . . N
H1A 0.4684 0.6568 0.5456 0.038 Uiso calc R 1 . . H
N2A 0.63768(19) 0.6924(2) 0.4917(2) 0.0327(6) Uani d . 1 . . N
C1A 0.4973(2) 0.5486(3) 0.6456(2) 0.0317(8) Uani d . 1 . . C
C2A 0.6182(2) 0.6227(3) 0.5527(2) 0.0298(7) Uani d . 1 . . C
C3A 0.7421(2) 0.6839(3) 0.4806(2) 0.0309(7) Uani d . 1 A . C
C4A 0.7989(2) 0.6089(3) 0.5347(2) 0.0362(8) Uani d . 1 . . C
H4A 0.8714 0.5943 0.5351 0.043 Uiso calc R 1 . . H
C5A 0.7758(2) 0.7565(3) 0.4093(3) 0.0372(8) Uani d . 1 . . C
H51 0.7408 0.7303 0.3377 0.045 Uiso calc R 1 A . H
H52 0.7478 0.8256 0.4181 0.045 Uiso calc R 1 . . H
C6A 0.8968(3) 0.7697(3) 0.4249(2) 0.0383(8) Uani d D 1 A -1 C
O3A 0.92290(18) 0.7616(3) 0.33630(19) 0.0426(10) Uani d PD 0.915(7) . . O
C7A 1.0400(3) 0.7803(4) 0.3411(4) 0.0507(13) Uani d PD 0.915(7) A -1 C
H71 1.0471 0.8030 0.2741 0.061 Uiso calc PR 0.915(7) A -1 H
H72 1.0745 0.8355 0.3942 0.061 Uiso calc PR 0.915(7) A -1 H
C8A 1.0942(4) 0.6815(5) 0.3669(4) 0.0626(16) Uani d PD 0.915(7) A -1 C
H81 1.1705 0.6903 0.3653 0.094 Uiso calc PR 0.915(7) A -1 H
H82 1.0561 0.6262 0.3166 0.094 Uiso calc PR 0.915(7) A -1 H
H83 1.0919 0.6627 0.4357 0.094 Uiso calc PR 0.915(7) A -1 H
C11A 0.0997(2) 0.5680(3) 0.7683(2) 0.0334(8) Uani d . 1 . . C
C12A 0.0684(3) 0.5021(3) 0.8399(3) 0.0366(8) Uani d . 1 . . C
H12A 0.1045 0.4426 0.8685 0.044 Uiso calc R 1 . . H
C13A -0.0255(3) 0.5413(3) 0.8604(3) 0.0386(8) Uani d . 1 . . C
H13A -0.0634 0.5124 0.9053 0.046 Uiso calc R 1 . . H
C14A -0.0535(3) 0.6309(3) 0.8030(3) 0.0420(9) Uani d . 1 . . C
H14A -0.1132 0.6725 0.8027 0.050 Uiso calc R 1 . . H
C15A 0.0233(2) 0.6474(3) 0.7463(2) 0.0364(8) Uani d . 1 . . C
H15A 0.0239 0.7022 0.7012 0.044 Uiso calc R 1 . . H
C21A 0.2610(3) 0.6949(3) 0.9703(3) 0.0500(10) Uani d . 1 . . C
H21A 0.3229 0.6718 0.9516 0.060 Uiso calc R 1 . . H
C22A 0.2129(3) 0.6474(3) 1.0400(3) 0.0467(10) Uani d . 1 . . C
H22A 0.2360 0.5869 1.0765 0.056 Uiso calc R 1 . . H
C23A 0.1237(3) 0.7062(3) 1.0458(3) 0.0513(10) Uani d . 1 . . C
H23A 0.0759 0.6922 1.0872 0.062 Uiso calc R 1 . . H
C24A 0.1180(3) 0.7893(3) 0.9795(3) 0.0563(11) Uani d . 1 . . C
H24A 0.0659 0.8411 0.9683 0.068 Uiso calc R 1 . . H
C25A 0.2035(3) 0.7817(3) 0.9327(3) 0.0526(11) Uani d . 1 . . C
H25A 0.2191 0.8274 0.8843 0.063 Uiso calc R 1 . . H
C31A 0.1972(2) 0.5610(3) 0.7307(2) 0.0314(7) Uani d . 1 . . C
C32A 0.2219(3) 0.6345(3) 0.6658(3) 0.0394(9) Uani d . 1 . . C
H32A 0.1729 0.6874 0.6420 0.047 Uiso calc R 1 . . H
C33A 0.3170(3) 0.6313(3) 0.6357(3) 0.0405(9) Uani d . 1 . . C
H33A 0.3323 0.6817 0.5912 0.049 Uiso calc R 1 . . H
C34A 0.3906(2) 0.5548(3) 0.6702(2) 0.0305(7) Uani d . 1 . . C
C35A 0.3651(3) 0.4808(3) 0.7328(3) 0.0419(9) Uani d . 1 . . C
H35A 0.4137 0.4272 0.7558 0.050 Uiso calc R 1 . . H
C36A 0.2703(3) 0.4835(3) 0.7623(3) 0.0425(9) Uani d . 1 . . C
H36A 0.2543 0.4316 0.8051 0.051 Uiso calc R 1 . . H
O3C 0.9272(19) 0.699(2) 0.366(2) 0.035 Uiso d PD 0.085(7) A -2 O
C7C 1.032(2) 0.734(4) 0.349(4) 0.035 Uiso d PD 0.085(7) A -2 C
H73 1.0568 0.8052 0.3793 0.042 Uiso calc PR 0.085(7) A -2 H
H74 1.0284 0.7323 0.2751 0.042 Uiso calc PR 0.085(7) A -2 H
C8C 1.105(5) 0.655(4) 0.404(4) 0.035 Uiso d PD 0.085(7) A -2 C
H84 1.1804 0.6850 0.4262 0.052 Uiso calc PR 0.085(7) A -2 H
H85 1.1003 0.5942 0.3579 0.052 Uiso calc PR 0.085(7) A -2 H
H86 1.0818 0.6351 0.4641 0.052 Uiso calc PR 0.085(7) A -2 H
Fe2 0.37355(3) 0.23279(4) 0.07428(4) 0.03324(14) Uani d . 1 . . Fe
S1B -0.30369(7) -0.00479(8) 0.25740(7) 0.0422(2) Uani d . 1 . . S
O1B -0.14071(18) -0.0188(2) 0.17146(18) 0.0463(7) Uani d . 1 . . O
O2B -0.3855(2) 0.2100(2) 0.5140(2) 0.0561(7) Uani d . 1 . . O
O3B -0.3776(2) 0.1416(2) 0.66424(18) 0.0487(7) Uani d . 1 . . O
N1B -0.0847(2) 0.0488(2) 0.3338(2) 0.0368(7) Uani d . 1 . . N
H1B -0.0300 0.0777 0.3831 0.044 Uiso calc R 1 . . H
N2B -0.1961(2) 0.0458(2) 0.4451(2) 0.0380(7) Uani d . 1 . . N
C1B -0.0669(3) 0.0227(3) 0.2415(3) 0.0355(8) Uani d . 1 . . C
C2B -0.1859(2) 0.0317(3) 0.3530(3) 0.0348(8) Uani d . 1 . . C
C3B -0.3053(3) 0.0267(3) 0.4423(3) 0.0359(8) Uani d . 1 . . C
C4B -0.3734(3) 0.0010(3) 0.3484(3) 0.0448(9) Uani d . 1 . . C
H4B -0.4502 -0.0122 0.3346 0.054 Uiso calc R 1 . . H
C5B -0.3346(3) 0.0336(3) 0.5422(3) 0.0419(9) Uani d . 1 . . C
H53 -0.2710 0.0146 0.5980 0.050 Uiso calc R 1 . . H
H54 -0.3956 -0.0183 0.5388 0.050 Uiso calc R 1 . . H
C6B -0.3677(2) 0.1390(3) 0.5694(3) 0.0348(8) Uani d . 1 . . C
C7B -0.4060(3) 0.2413(4) 0.7034(3) 0.0587(12) Uani d . 1 . . C
H75 -0.4678 0.2698 0.6519 0.070 Uiso calc R 1 . . H
H76 -0.3426 0.2926 0.7183 0.070 Uiso calc R 1 . . H
C8B -0.4369(3) 0.2198(4) 0.7985(3) 0.0707(15) Uani d . 1 . . C
H87 -0.5078 0.1803 0.7809 0.106 Uiso calc R 1 . . H
H88 -0.4422 0.2857 0.8345 0.106 Uiso calc R 1 . . H
H89 -0.3813 0.1791 0.8430 0.106 Uiso calc R 1 . . H
C11B 0.3496(2) 0.1131(3) 0.1621(2) 0.0318(7) Uani d . 1 . . C
C12B 0.3789(3) 0.0753(3) 0.0738(3) 0.0367(8) Uani d . 1 . . C
H12B 0.3361 0.0270 0.0222 0.044 Uiso calc R 1 . . H
C13B 0.4829(3) 0.1221(3) 0.0762(3) 0.0405(9) Uani d . 1 . . C
H13B 0.5213 0.1109 0.0263 0.049 Uiso calc R 1 . . H
C14B 0.5192(3) 0.1880(3) 0.1658(3) 0.0396(9) Uani d . 1 . . C
H14B 0.5866 0.2284 0.1870 0.048 Uiso calc R 1 . . H
C15B 0.4376(2) 0.1834(3) 0.2183(2) 0.0344(8) Uani d . 1 . . C
H15B 0.4408 0.2208 0.2806 0.041 Uiso calc R 1 . . H
C21B 0.2282(3) 0.3007(3) 0.0225(3) 0.0483(10) Uani d . 1 . . C
H21B 0.1605 0.2788 0.0340 0.058 Uiso calc R 1 . . H
C22B 0.2649(3) 0.2662(4) -0.0599(3) 0.0557(11) Uani d . 1 . . C
H22B 0.2278 0.2173 -0.1136 0.067 Uiso calc R 1 . . H
C23B 0.3684(4) 0.3183(5) -0.0478(4) 0.0785(17) Uani d . 1 . . C
H23B 0.4142 0.3107 -0.0919 0.094 Uiso calc R 1 . . H
C24B 0.3910(4) 0.3841(4) 0.0428(4) 0.0733(15) Uani d . 1 . . C
H24B 0.4545 0.4291 0.0698 0.088 Uiso calc R 1 . . H
C25B 0.3040(3) 0.3709(3) 0.0844(3) 0.0587(11) Uani d . 1 . . C
H25B 0.2979 0.4048 0.1456 0.070 Uiso calc R 1 . . H
C31B 0.2456(2) 0.0904(3) 0.1871(2) 0.0314(7) Uani d . 1 . . C
C32B 0.2212(2) 0.1389(3) 0.2701(2) 0.0318(8) Uani d . 1 . . C
H32B 0.2735 0.1878 0.3133 0.038 Uiso calc R 1 . . H
C33B 0.1223(2) 0.1177(3) 0.2919(2) 0.0318(8) Uani d . 1 . . C
H33B 0.1077 0.1515 0.3495 0.038 Uiso calc R 1 . . H
C34B 0.0448(2) 0.0467(3) 0.2290(2) 0.0323(8) Uani d . 1 . . C
C35B 0.0693(3) -0.0022(3) 0.1463(3) 0.0468(10) Uani d . 1 . . C
H35B 0.0172 -0.0510 0.1029 0.056 Uiso calc R 1 . . H
C36B 0.1676(3) 0.0189(3) 0.1262(3) 0.0477(10) Uani d . 1 . . C
H36B 0.1827 -0.0162 0.0695 0.057 Uiso calc R 1 . . H

loop_
_atom_site_aniso_label
_atom_site_aniso_U_11
_atom_site_aniso_U_22
_atom_site_aniso_U_33
_atom_site_aniso_U_12
_atom_site_aniso_U_13
_atom_site_aniso_U_23
Fe1 0.0359(3) 0.0337(3) 0.0330(3) 0.0011(2) 0.0111(2) -0.0004(2)
S1A 0.0320(4) 0.0398(6) 0.0421(5) 0.0052(4) 0.0098(4) 0.0083(4)
O1A 0.0388(12) 0.0366(16) 0.0425(14) 0.0057(11) 0.0128(11) 0.0094(11)
O2A 0.0441(13) 0.0513(18) 0.0396(14) -0.0107(12) 0.0189(11) -0.0104(12)
O3A 0.0380(14) 0.058(3) 0.0358(15) 0.0060(13) 0.0157(12) 0.0045(15)
N1A 0.0302(13) 0.0336(18) 0.0334(15) 0.0028(11) 0.0107(12) 0.0036(13)
N2A 0.0318(14) 0.0322(18) 0.0336(15) 0.0015(12) 0.0085(12) -0.0001(13)
C1A 0.0315(16) 0.032(2) 0.0306(17) -0.0017(14) 0.0079(14) -0.0061(15)
C2A 0.0279(16) 0.032(2) 0.0288(16) 0.0020(13) 0.0067(13) -0.0031(15)
C3A 0.0286(16) 0.033(2) 0.0311(17) -0.0023(13) 0.0091(14) -0.0034(15)
C4A 0.0297(16) 0.040(2) 0.041(2) 0.0014(15) 0.0133(15) 0.0044(17)
C5A 0.0359(17) 0.039(2) 0.0411(19) 0.0025(15) 0.0186(15) 0.0009(17)
C6A 0.0448(19) 0.036(2) 0.039(2) -0.0005(16) 0.0216(17) -0.0022(17)
C7A 0.049(2) 0.057(4) 0.053(3) -0.004(2) 0.026(2) 0.003(3)
C8A 0.053(3) 0.075(5) 0.055(4) 0.012(3) 0.005(3) -0.002(3)
C11A 0.0362(17) 0.032(2) 0.0316(18) 0.0002(14) 0.0099(14) 0.0008(15)
C12A 0.0371(18) 0.037(2) 0.0357(19) -0.0021(15) 0.0109(15) 0.0003(16)
C13A 0.0359(18) 0.042(2) 0.0404(19) -0.0047(15) 0.0162(15) 0.0024(17)
C14A 0.0301(17) 0.056(3) 0.041(2) 0.0048(16) 0.0114(15) 0.0024(18)
C15A 0.0354(17) 0.041(2) 0.0335(18) 0.0057(15) 0.0094(15) 0.0078(16)
C21A 0.043(2) 0.058(3) 0.044(2) -0.0107(19) 0.0064(17) -0.005(2)
C22A 0.049(2) 0.047(3) 0.039(2) -0.0056(18) 0.0046(17) 0.0006(18)
C23A 0.062(2) 0.054(3) 0.040(2) -0.009(2) 0.0217(19) -0.014(2)
C24A 0.074(3) 0.035(3) 0.056(3) 0.002(2) 0.015(2) -0.012(2)
C25A 0.062(2) 0.048(3) 0.044(2) -0.018(2) 0.0126(19) -0.002(2)
C31A 0.0367(17) 0.029(2) 0.0285(16) -0.0013(14) 0.0101(14) -0.0013(15)
C32A 0.0394(18) 0.041(2) 0.043(2) 0.0138(16) 0.0169(16) 0.0126(17)
C33A 0.0449(19) 0.039(2) 0.043(2) 0.0039(16) 0.0195(16) 0.0131(17)
C34A 0.0357(17) 0.029(2) 0.0265(16) 0.0003(14) 0.0088(14) -0.0024(14)
C35A 0.0454(19) 0.038(2) 0.051(2) 0.0126(16) 0.0244(17) 0.0152(18)
C36A 0.047(2) 0.036(2) 0.053(2) 0.0091(16) 0.0255(17) 0.0175(18)
Fe2 0.0322(2) 0.0350(3) 0.0354(3) 0.0050(2) 0.0132(2) 0.0056(2)
S1B 0.0348(4) 0.0496(6) 0.0448(5) 0.0034(4) 0.0152(4) 0.0034(4)
O1B 0.0416(13) 0.0576(19) 0.0410(14) -0.0107(12) 0.0173(11) -0.0112(13)
O2B 0.0802(19) 0.0459(18) 0.0618(17) 0.0311(15) 0.0456(15) 0.0245(15)
O3B 0.0612(16) 0.0533(19) 0.0373(14) 0.0206(13) 0.0198(12) 0.0068(13)
N1B 0.0349(15) 0.042(2) 0.0371(16) -0.0043(13) 0.0178(12) -0.0043(14)
N2B 0.0427(16) 0.0363(19) 0.0418(17) -0.0002(13) 0.0235(13) 0.0009(14)
C1B 0.0403(18) 0.033(2) 0.0385(19) 0.0003(15) 0.0200(16) -0.0003(16)
C2B 0.0366(17) 0.030(2) 0.043(2) -0.0014(14) 0.0203(15) 0.0023(16)
C3B 0.0389(18) 0.028(2) 0.050(2) 0.0081(14) 0.0260(16) 0.0061(16)
C4B 0.0351(18) 0.049(3) 0.058(2) 0.0105(16) 0.0240(18) 0.009(2)
C5B 0.0461(19) 0.036(2) 0.057(2) 0.0086(16) 0.0335(18) 0.0153(18)
C6B 0.0297(16) 0.038(2) 0.043(2) 0.0092(14) 0.0169(15) 0.0091(17)
C7B 0.061(2) 0.067(3) 0.051(2) 0.021(2) 0.018(2) -0.007(2)
C8B 0.055(2) 0.098(4) 0.059(3) -0.011(2) 0.020(2) -0.030(3)
C11B 0.0329(16) 0.029(2) 0.0358(18) 0.0049(14) 0.0129(14) 0.0023(15)
C12B 0.0399(18) 0.033(2) 0.044(2) 0.0046(15) 0.0221(16) -0.0020(16)
C13B 0.0397(18) 0.043(2) 0.047(2) 0.0074(16) 0.0256(16) 0.0036(18)
C14B 0.0323(17) 0.044(2) 0.044(2) 0.0035(15) 0.0124(15) 0.0075(18)
C15B 0.0352(17) 0.037(2) 0.0311(17) 0.0080(14) 0.0087(14) 0.0004(15)
C21B 0.043(2) 0.055(3) 0.048(2) 0.0124(18) 0.0117(18) 0.013(2)
C22B 0.066(3) 0.058(3) 0.040(2) 0.021(2) 0.0048(19) 0.007(2)
C23B 0.075(3) 0.109(5) 0.078(3) 0.046(3) 0.052(3) 0.066(3)
C24B 0.056(3) 0.051(3) 0.101(4) 0.000(2) 0.001(3) 0.038(3)
C25B 0.065(3) 0.047(3) 0.060(3) 0.022(2) 0.007(2) 0.007(2)
C31B 0.0332(16) 0.028(2) 0.0353(18) 0.0033(13) 0.0136(14) 0.0052(15)
C32B 0.0324(16) 0.035(2) 0.0294(17) 0.0051(14) 0.0103(14) -0.0002(15)
C33B 0.0343(17) 0.036(2) 0.0278(16) 0.0072(14) 0.0125(14) -0.0001(15)
C34B 0.0346(17) 0.032(2) 0.0334(18) 0.0006(14) 0.0148(14) 0.0043(15)
C35B 0.051(2) 0.047(3) 0.048(2) -0.0161(18) 0.0287(18) -0.0203(19)
C36B 0.054(2) 0.049(3) 0.048(2) -0.0103(18) 0.0324(18) -0.0149(19)

loop_
_atom_type_symbol
_atom_type_description
_atom_type_scat_dispersion_real
_atom_type_scat_dispersion_imag
_atom_type_scat_source
C C 0.0033 0.0016 'International Tables Vol C Tables 4.2.6.8 and 6.1.1.4'
H H 0.0000 0.0000 'International Tables Vol C Tables 4.2.6.8 and 6.1.1.4'
Fe Fe 0.3463 0.8444 'International Tables Vol C Tables 4.2.6.8 and 6.1.1.4'
N N 0.0061 0.0033 'International Tables Vol C Tables 4.2.6.8 and 6.1.1.4'
O O 0.0106 0.0060 'International Tables Vol C Tables 4.2.6.8 and 6.1.1.4'
S S 0.1246 0.1234 'International Tables Vol C Tables 4.2.6.8 and 6.1.1.4'

loop_
_geom_angle_atom_site_label_1
_geom_angle_atom_site_label_2
_geom_angle_atom_site_label_3
_geom_angle
C12A Fe1 C23A 129.21(16)
C12A Fe1 C24A 167.90(16)
C23A Fe1 C24A 40.64(16)
C12A Fe1 C21A 117.36(16)
C23A Fe1 C21A 67.86(16)
C24A Fe1 C21A 67.83(17)
C12A Fe1 C11A 41.34(13)
C23A Fe1 C11A 167.01(16)
C24A Fe1 C11A 150.01(17)
C21A Fe1 C11A 106.95(14)
C12A Fe1 C25A 150.07(16)
C23A Fe1 C25A 68.22(17)
C24A Fe1 C25A 40.58(16)
C21A Fe1 C25A 40.21(16)
C11A Fe1 C25A 116.12(15)
C12A Fe1 C15A 68.87(14)
C23A Fe1 C15A 151.46(16)
C24A Fe1 C15A 117.54(16)
C21A Fe1 C15A 128.10(15)
C11A Fe1 C15A 41.03(13)
C25A Fe1 C15A 107.50(16)
C12A Fe1 C22A 107.94(16)
C23A Fe1 C22A 40.67(15)
C24A Fe1 C22A 68.34(17)
C21A Fe1 C22A 40.29(14)
C11A Fe1 C22A 127.82(15)
C25A Fe1 C22A 68.12(16)
C15A Fe1 C22A 166.15(14)
C12A Fe1 C13A 40.66(13)
C23A Fe1 C13A 109.56(15)
C24A Fe1 C13A 129.98(16)
C21A Fe1 C13A 151.38(17)
C11A Fe1 C13A 68.89(13)
C25A Fe1 C13A 167.69(16)
C15A Fe1 C13A 68.29(14)
C22A Fe1 C13A 118.70(15)
C12A Fe1 C14A 68.61(15)
C23A Fe1 C14A 118.91(15)
C24A Fe1 C14A 108.94(17)
C21A Fe1 C14A 166.50(16)
C11A Fe1 C14A 68.89(13)
C25A Fe1 C14A 128.93(17)
C15A Fe1 C14A 40.57(13)
C22A Fe1 C14A 152.17(15)
C13A Fe1 C14A 40.53(14)
C2A S1A C4A 88.04(16)
C6A O3A C7A 116.9(3)
C1A N1A C2A 123.5(3)
C1A N1A H1A 118.2
C2A N1A H1A 118.2
C2A N2A C3A 110.1(3)
O1A C1A N1A 120.1(3)
O1A C1A C34A 121.9(3)
N1A C1A C34A 118.0(3)
N2A C2A N1A 121.0(3)
N2A C2A S1A 115.6(2)
N1A C2A S1A 123.3(3)
C4A C3A N2A 114.7(3)
C4A C3A C5A 128.6(3)
N2A C3A C5A 116.7(3)
C3A C4A S1A 111.6(2)
C3A C4A H4A 124.2
S1A C4A H4A 124.2
C6A C5A C3A 114.6(3)
C6A C5A H51 108.6
C3A C5A H51 108.6
C6A C5A H52 108.6
C3A C5A H52 108.6
H51 C5A H52 107.6
O2A C6A O3A 123.7(3)
O2A C6A C5A 124.2(3)
O3A C6A C5A 111.9(3)
C8A C7A O3A 107.9(4)
C8A C7A H71 110.1
O3A C7A H71 110.1
C8A C7A H72 110.1
O3A C7A H72 110.1
H71 C7A H72 108.4
C15A C11A C12A 107.0(3)
C15A C11A C31A 126.0(3)
C12A C11A C31A 126.8(3)
C15A C11A Fe1 69.58(19)
C12A C11A Fe1 69.21(19)
C31A C11A Fe1 122.6(2)
C13A C12A C11A 108.0(3)
C13A C12A Fe1 70.0(2)
C11A C12A Fe1 69.5(2)
C13A C12A H12A 126.0
C11A C12A H12A 126.0
Fe1 C12A H12A 126.1
C12A C13A C14A 108.6(3)
C12A C13A Fe1 69.31(19)
C14A C13A Fe1 70.0(2)
C12A C13A H13A 125.7
C14A C13A H13A 125.7
Fe1 C13A H13A 126.5
C13A C14A C15A 107.8(3)
C13A C14A Fe1 69.42(19)
C15A C14A Fe1 69.25(18)
C13A C14A H14A 126.1
C15A C14A H14A 126.1
Fe1 C14A H14A 126.8
C14A C15A C11A 108.7(3)
C14A C15A Fe1 70.18(19)
C11A C15A Fe1 69.40(18)
C14A C15A H15A 125.7
C11A C15A H15A 125.7
Fe1 C15A H15A 126.3
C25A C21A C22A 109.1(4)
C25A C21A Fe1 70.0(2)
C22A C21A Fe1 70.1(2)
C25A C21A H21A 125.4
C22A C21A H21A 125.4
Fe1 C21A H21A 126.0
C21A C22A C23A 107.3(4)
C21A C22A Fe1 69.6(2)
C23A C22A Fe1 69.4(2)
C21A C22A H22A 126.4
C23A C22A H22A 126.4
Fe1 C22A H22A 126.2
C24A C23A C22A 108.0(4)
C24A C23A Fe1 69.7(2)
C22A C23A Fe1 69.9(2)
C24A C23A H23A 126.0
C22A C23A H23A 126.0
Fe1 C23A H23A 126.0
C25A C24A C23A 107.9(4)
C25A C24A Fe1 69.8(2)
C23A C24A Fe1 69.7(2)
C25A C24A H24A 126.1
C23A C24A H24A 126.1
Fe1 C24A H24A 126.0
C21A C25A C24A 107.7(4)
C21A C25A Fe1 69.8(2)
C24A C25A Fe1 69.6(2)
C21A C25A H25A 126.1
C24A C25A H25A 126.1
Fe1 C25A H25A 126.0
C36A C31A C32A 117.7(3)
C36A C31A C11A 121.1(3)
C32A C31A C11A 121.1(3)
C33A C32A C31A 120.9(3)
C33A C32A H32A 119.5
C31A C32A H32A 119.5
C32A C33A C34A 120.6(3)
C32A C33A H33A 119.7
C34A C33A H33A 119.7
C35A C34A C33A 118.5(3)
C35A C34A C1A 117.4(3)
C33A C34A C1A 124.1(3)
C36A C35A C34A 120.9(3)
C36A C35A H35A 119.6
C34A C35A H35A 119.6
C35A C36A C31A 121.3(3)
C35A C36A H36A 119.3
C31A C36A H36A 119.3
O3C C7C C8C 101(3)
O3C C7C H73 111.5
C8C C7C H73 111.5
O3C C7C H74 111.5
C8C C7C H74 111.5
H73 C7C H74 109.3
C7C C8C H84 109.5
C7C C8C H85 109.5
H84 C8C H85 109.5
C7C C8C H86 109.5
H84 C8C H86 109.5
H85 C8C H86 109.5
C23B Fe2 C24B 41.4(2)
C23B Fe2 C22B 41.09(19)
C24B Fe2 C22B 68.62(19)
C23B Fe2 C12B 124.5(2)
C24B Fe2 C12B 163.3(2)
C22B Fe2 C12B 106.53(16)
C23B Fe2 C15B 156.0(2)
C24B Fe2 C15B 120.95(18)
C22B Fe2 C15B 161.75(16)
C12B Fe2 C15B 68.65(14)
C23B Fe2 C13B 107.31(17)
C24B Fe2 C13B 126.50(18)
C22B Fe2 C13B 120.21(16)
C12B Fe2 C13B 40.88(13)
C15B Fe2 C13B 68.44(14)
C23B Fe2 C11B 161.5(2)
C24B Fe2 C11B 155.0(2)
C22B Fe2 C11B 123.82(16)
C12B Fe2 C11B 41.07(13)
C15B Fe2 C11B 41.11(13)
C13B Fe2 C11B 69.12(13)
C23B Fe2 C21B 67.67(17)
C24B Fe2 C21B 66.66(17)
C22B Fe2 C21B 40.06(15)
C12B Fe2 C21B 120.64(15)
C15B Fe2 C21B 126.02(14)
C13B Fe2 C21B 155.43(15)
C11B Fe2 C21B 107.60(14)
C23B Fe2 C25B 68.1(2)
C24B Fe2 C25B 39.76(19)
C22B Fe2 C25B 67.55(17)
C12B Fe2 C25B 154.80(16)
C15B Fe2 C25B 108.87(16)
C13B Fe2 C25B 163.52(16)
C11B Fe2 C25B 120.32(16)
C21B Fe2 C25B 39.19(16)
C23B Fe2 C14B 120.93(17)
C24B Fe2 C14B 109.01(16)
C22B Fe2 C14B 155.79(15)
C12B Fe2 C14B 68.44(14)
C15B Fe2 C14B 40.54(13)
C13B Fe2 C14B 40.52(14)
C11B Fe2 C14B 68.89(13)
C21B Fe2 C14B 162.92(15)
C25B Fe2 C14B 126.99(16)
C4B S1B C2B 88.03(17)
C6B O3B C7B 116.6(3)
C1B N1B C2B 122.9(3)
C1B N1B H1B 118.6
C2B N1B H1B 118.6
C2B N2B C3B 109.0(3)
O1B C1B N1B 120.4(3)
O1B C1B C34B 121.4(3)
N1B C1B C34B 118.2(3)
N2B C2B N1B 120.8(3)
N2B C2B S1B 116.6(2)
N1B C2B S1B 122.6(2)
C4B C3B N2B 115.0(3)
C4B C3B C5B 127.1(3)
N2B C3B C5B 117.9(3)
C3B C4B S1B 111.3(2)
C3B C4B H4B 124.4
S1B C4B H4B 124.4
C3B C5B C6B 114.6(3)
C3B C5B H53 108.6
C6B C5B H53 108.6
C3B C5B H54 108.6
C6B C5B H54 108.6
H53 C5B H54 107.6
O2B C6B O3B 124.0(3)
O2B C6B C5B 125.8(3)
O3B C6B C5B 110.2(3)
O3B C7B C8B 106.8(4)
O3B C7B H75 110.4
C8B C7B H75 110.4
O3B C7B H76 110.4
C8B C7B H76 110.4
H75 C7B H76 108.6
C7B C8B H87 109.5
C7B C8B H88 109.5
H87 C8B H88 109.5
C7B C8B H89 109.5
H87 C8B H89 109.5
H88 C8B H89 109.5
C12B C11B C15B 106.6(3)
C12B C11B C31B 126.9(3)
C15B C11B C31B 126.3(3)
C12B C11B Fe2 69.2(2)
C15B C11B Fe2 69.18(19)
C31B C11B Fe2 123.3(2)
C13B C12B C11B 108.5(3)
C13B C12B Fe2 69.7(2)
C11B C12B Fe2 69.8(2)
C13B C12B H12B 125.8
C11B C12B H12B 125.8
Fe2 C12B H12B 126.3
C14B C13B C12B 108.0(3)
C14B C13B Fe2 70.1(2)
C12B C13B Fe2 69.38(19)
C14B C13B H13B 126.0
C12B C13B H13B 126.0
Fe2 C13B H13B 126.1
C15B C14B C13B 108.1(3)
C15B C14B Fe2 69.20(18)
C13B C14B Fe2 69.36(19)
C15B C14B H14B 126.0
C13B C14B H14B 126.0
Fe2 C14B H14B 127.0
C14B C15B C11B 108.8(3)
C14B C15B Fe2 70.26(19)
C11B C15B Fe2 69.72(18)
C14B C15B H15B 125.6
C11B C15B H15B 125.6
Fe2 C15B H15B 126.0
C25B C21B C22B 110.0(4)
C25B C21B Fe2 70.5(2)
C22B C21B Fe2 69.6(2)
C25B C21B H21B 125.0
C22B C21B H21B 125.0
Fe2 C21B H21B 126.5
C21B C22B C23B 106.5(4)
C21B C22B Fe2 70.3(2)
C23B C22B Fe2 68.5(2)
C21B C22B H22B 126.7
C23B C22B H22B 126.7
Fe2 C22B H22B 126.0
C22B C23B C24B 107.1(4)
C22B C23B Fe2 70.4(2)
C24B C23B Fe2 70.0(3)
C22B C23B H23B 126.4
C24B C23B H23B 126.4
Fe2 C23B H23B 124.8
C25B C24B C23B 107.8(4)
C25B C24B Fe2 70.9(3)
C23B C24B Fe2 68.7(3)
C25B C24B H24B 126.1
C23B C24B H24B 126.1
Fe2 C24B H24B 126.0
C21B C25B C24B 108.5(4)
C21B C25B Fe2 70.4(2)
C24B C25B Fe2 69.4(3)
C21B C25B H25B 125.8
C24B C25B H25B 125.8
Fe2 C25B H25B 126.1
C32B C31B C36B 117.6(3)
C32B C31B C11B 122.3(3)
C36B C31B C11B 120.1(3)
C31B C32B C33B 121.7(3)
C31B C32B H32B 119.2
C33B C32B H32B 119.2
C32B C33B C34B 119.8(3)
C32B C33B H33B 120.1
C34B C33B H33B 120.1
C35B C34B C33B 118.6(3)
C35B C34B C1B 117.0(3)
C33B C34B C1B 124.3(3)
C36B C35B C34B 120.9(3)
C36B C35B H35B 119.5
C34B C35B H35B 119.5
C35B C36B C31B 121.4(3)
C35B C36B H36B 119.3
C31B C36B H36B 119.3

loop_
_geom_bond_atom_site_label_1
_geom_bond_atom_site_label_2
_geom_bond_site_symmetry_2
_geom_bond_distance
_geom_bond_publ_flag
Fe1 C11A . 2.034(3) ?
Fe1 C12A . 2.031(4) ?
Fe1 C13A . 2.040(3) ?
Fe1 C14A . 2.048(3) ?
Fe1 C15A . 2.036(3) ?
Fe1 C21A . 2.033(3) ?
Fe1 C22A . 2.040(4) ?
Fe1 C23A . 2.033(4) ?
Fe1 C24A . 2.033(4) ?
Fe1 C25A . 2.035(4) ?
S1A C2A . 1.735(3) ?
S1A C4A . 1.716(3) ?
O1A C1A . 1.226(4) ?
O2A C6A . 1.215(4) ?
O3A C6A . 1.335(3) ?
O3A C7A . 1.483(3) ?
N1A C1A . 1.374(4) ?
N1A C2A . 1.379(4) ?
N2A C2A . 1.300(4) ?
N2A C3A . 1.390(4) ?
C1A C34A . 1.493(4) ?
C3A C4A . 1.346(5) ?
C3A C5A . 1.498(5) ?
C5A C6A . 1.498(4) ?
C7A C8A . 1.482(5) ?
C11A C12A . 1.435(5) ?
C11A C15A . 1.426(5) ?
C11A C31A . 1.473(4) ?
C12A C13A . 1.414(5) ?
C13A C14A . 1.416(5) ?
C14A C15A . 1.416(5) ?
C21A C22A . 1.403(5) ?
C21A C25A . 1.398(6) ?
C22A C23A . 1.415(5) ?
C23A C24A . 1.412(6) ?
C24A C25A . 1.411(6) ?
C31A C32A . 1.395(5) ?
C31A C36A . 1.394(5) ?
C32A C33A . 1.384(4) ?
C33A C34A . 1.394(5) ?
C34A C35A . 1.382(5) ?
C35A C36A . 1.376(4) ?
O3C C7C . 1.474(5) ?
C7C C8C . 1.480(6) ?
N1A H1A . 0.8800 ?
C4A H4A . 0.9500 ?
C5A H51 . 0.9900 ?
C5A H52 . 0.9900 ?
C7A H71 . 0.9900 ?
C7A H72 . 0.9900 ?
C8A H81 . 0.9800 ?
C8A H82 . 0.9800 ?
C8A H83 . 0.9800 ?
C7C H73 . 0.9900 ?
C7C H74 . 0.9900 ?
C8C H84 . 0.9800 ?
C8C H85 . 0.9800 ?
C8C H86 . 0.9800 ?
C12A H12A . 0.9500 ?
C13A H13A . 0.9500 ?
C14A H14A . 0.9500 ?
C15A H15A . 0.9500 ?
C21A H21A . 0.9500 ?
C22A H22A . 0.9500 ?
C23A H23A . 0.9500 ?
C24A H24A . 0.9500 ?
C25A H25A . 0.9500 ?
C32A H32A . 0.9500 ?
C33A H33A . 0.9500 ?
C35A H35A . 0.9500 ?
C36A H36A . 0.9500 ?
Fe2 C11B . 2.040(3) ?
Fe2 C12B . 2.032(4) ?
Fe2 C13B . 2.037(3) ?
Fe2 C14B . 2.047(3) ?
Fe2 C15B . 2.033(3) ?
Fe2 C21B . 2.041(4) ?
Fe2 C23B . 2.005(4) ?
Fe2 C22B . 2.031(4) ?
Fe2 C24B . 2.023(5) ?
Fe2 C25B . 2.042(4) ?
S1B C2B . 1.724(3) ?
S1B C4B . 1.711(4) ?
O1B C1B . 1.224(4) ?
O2B C6B . 1.192(4) ?
O3B C6B . 1.327(4) ?
O3B C7B . 1.472(5) ?
N1B C1B . 1.367(4) ?
N1B C2B . 1.394(4) ?
N2B C2B . 1.299(4) ?
N2B C3B . 1.393(4) ?
C1B C34B . 1.498(4) ?
C3B C4B . 1.348(5) ?
C3B C5B . 1.504(5) ?
C5B C6B . 1.505(5) ?
C7B C8B . 1.480(6) ?
C11B C12B . 1.428(4) ?
C11B C15B . 1.430(4) ?
C11B C31B . 1.475(4) ?
C12B C13B . 1.421(4) ?
C13B C14B . 1.414(5) ?
C14B C15B . 1.413(4) ?
C21B C25B . 1.369(6) ?
C21B C22B . 1.395(5) ?
C22B C23B . 1.417(6) ?
C23B C24B . 1.423(7) ?
C24B C25B . 1.382(6) ?
C31B C32B . 1.387(4) ?
C31B C36B . 1.388(5) ?
C32B C33B . 1.389(4) ?
C33B C34B . 1.392(4) ?
C34B C35B . 1.385(4) ?
C35B C36B . 1.372(5) ?
N1B H1B . 0.8800 ?
C4B H4B . 0.9500 ?
C5B H53 . 0.9900 ?
C5B H54 . 0.9900 ?
C7B H75 . 0.9900 ?
C7B H76 . 0.9900 ?
C8B H87 . 0.9800 ?
C8B H88 . 0.9800 ?
C8B H89 . 0.9800 ?
C12B H12B . 0.9500 ?
C13B H13B . 0.9500 ?
C14B H14B . 0.9500 ?
C15B H15B . 0.9500 ?
C21B H21B . 0.9500 ?
C22B H22B . 0.9500 ?
C23B H23B . 0.9500 ?
C24B H24B . 0.9500 ?
C25B H25B . 0.9500 ?
C32B H32B . 0.9500 ?
C33B H33B . 0.9500 ?
C35B H35B . 0.9500 ?
C36B H36B . 0.9500 ?

loop_
_geom_hbond_atom_site_label_D
_geom_hbond_atom_site_label_H
_geom_hbond_atom_site_label_A
_geom_hbond_site_symmetry_A
_geom_hbond_distance_DH
_geom_hbond_distance_HA
_geom_hbond_distance_DA
_geom_hbond_angle_DHA
_geom_hbond_publ_flag
N1A H1A O2B 2_566 0.88 2.12 2.972(4) 162 yes
N1B H1B O2A 2_666 0.88 2.18 2.971(3) 149 yes
C33A H33A O2B 2_566 0.95 2.24 3.184(5) 173 yes
C33B H33B O2A 2_666 0.95 2.46 3.395(4) 167 yes
C7A H72 N2B 2_666 0.99 2.68 3.654(6) 168 yes
C7B H75 N2A 2_566 0.99 2.56 3.536(5) 169 yes

loop_
_geom_torsion_atom_site_label_1
_geom_torsion_atom_site_label_2
_geom_torsion_atom_site_label_3
_geom_torsion_atom_site_label_4
_geom_torsion
C2A N1A C1A O1A -3.4(5)
C2A N1A C1A C34A 175.3(3)
C3A N2A C2A N1A 179.6(3)
C3A N2A C2A S1A 0.9(3)
C1A N1A C2A N2A -175.5(3)
C1A N1A C2A S1A 3.1(4)
C4A S1A C2A N2A -0.5(3)
C4A S1A C2A N1A -179.2(3)
C2A N2A C3A C4A -0.8(4)
C2A N2A C3A C5A 177.8(3)
N2A C3A C4A S1A 0.4(4)
C5A C3A C4A S1A -178.0(3)
C2A S1A C4A C3A 0.0(3)
C4A C3A C5A C6A -20.6(5)
N2A C3A C5A C6A 161.0(3)
O3C O3A C6A O2A 89.9(17)
C7A O3A C6A O2A 0.4(6)
O3C O3A C6A C5A -94.5(17)
C7A O3A C6A C5A 176.0(3)
C3A C5A C6A O2A -51.5(5)
C3A C5A C6A O3A 132.9(3)
O3C O3A C7A C8A 12.9(12)
C6A O3A C7A C8A 84.6(5)
C12A Fe1 C11A C15A 118.4(3)
C23A Fe1 C11A C15A 166.4(6)
C24A Fe1 C11A C15A -54.4(4)
C21A Fe1 C11A C15A -129.2(2)
C25A Fe1 C11A C15A -86.9(2)
C22A Fe1 C11A C15A -168.6(2)
C13A Fe1 C11A C15A 80.8(2)
C14A Fe1 C11A C15A 37.2(2)
C23A Fe1 C11A C12A 48.0(7)
C24A Fe1 C11A C12A -172.7(3)
C21A Fe1 C11A C12A 112.4(2)
C25A Fe1 C11A C12A 154.7(2)
C15A Fe1 C11A C12A -118.4(3)
C22A Fe1 C11A C12A 73.0(2)
C13A Fe1 C11A C12A -37.60(19)
C14A Fe1 C11A C12A -81.2(2)
C12A Fe1 C11A C31A -121.2(4)
C23A Fe1 C11A C31A -73.2(7)
C24A Fe1 C11A C31A 66.0(4)
C21A Fe1 C11A C31A -8.8(3)
C25A Fe1 C11A C31A 33.4(3)
C15A Fe1 C11A C31A 120.4(4)
C22A Fe1 C11A C31A -48.2(4)
C13A Fe1 C11A C31A -158.8(3)
C14A Fe1 C11A C31A 157.6(3)
C15A C11A C12A C13A 0.1(4)
C31A C11A C12A C13A 175.5(3)
Fe1 C11A C12A C13A 59.7(2)
C15A C11A C12A Fe1 -59.6(2)
C31A C11A C12A Fe1 115.8(3)
C23A Fe1 C12A C13A 73.3(3)
C24A Fe1 C12A C13A 43.4(8)
C21A Fe1 C12A C13A 156.1(2)
C11A Fe1 C12A C13A -119.1(3)
C25A Fe1 C12A C13A -169.4(3)
C15A Fe1 C12A C13A -80.9(2)
C22A Fe1 C12A C13A 113.4(2)
C14A Fe1 C12A C13A -37.2(2)
C23A Fe1 C12A C11A -167.5(2)
C24A Fe1 C12A C11A 162.5(7)
C21A Fe1 C12A C11A -84.8(2)
C25A Fe1 C12A C11A -50.3(4)
C15A Fe1 C12A C11A 38.26(18)
C22A Fe1 C12A C11A -127.4(2)
C13A Fe1 C12A C11A 119.1(3)
C14A Fe1 C12A C11A 81.9(2)
C11A C12A C13A C14A -0.1(4)
Fe1 C12A C13A C14A 59.2(2)
C11A C12A C13A Fe1 -59.3(2)
C23A Fe1 C13A C12A -128.0(2)
C24A Fe1 C13A C12A -169.2(2)
C21A Fe1 C13A C12A -48.6(4)
C11A Fe1 C13A C12A 38.2(2)
C25A Fe1 C13A C12A 154.6(7)
C15A Fe1 C13A C12A 82.4(2)
C22A Fe1 C13A C12A -84.3(2)
C14A Fe1 C13A C12A 120.0(3)
C12A Fe1 C13A C14A -120.0(3)
C23A Fe1 C13A C14A 112.0(2)
C24A Fe1 C13A C14A 70.8(3)
C21A Fe1 C13A C14A -168.6(3)
C11A Fe1 C13A C14A -81.8(2)
C25A Fe1 C13A C14A 34.6(8)
C15A Fe1 C13A C14A -37.6(2)
C22A Fe1 C13A C14A 155.6(2)
C12A C13A C14A C15A 0.1(4)
Fe1 C13A C14A C15A 58.8(2)
C12A C13A C14A Fe1 -58.7(2)
C12A Fe1 C14A C13A 37.3(2)
C23A Fe1 C14A C13A -86.7(3)
C24A Fe1 C14A C13A -130.1(2)
C21A Fe1 C14A C13A 156.2(6)
C11A Fe1 C14A C13A 81.8(2)
C25A Fe1 C14A C13A -171.1(2)
C15A Fe1 C14A C13A 119.4(3)
C22A Fe1 C14A C13A -50.8(4)
C12A Fe1 C14A C15A -82.1(2)
C23A Fe1 C14A C15A 153.9(2)
C24A Fe1 C14A C15A 110.5(2)
C21A Fe1 C14A C15A 36.8(8)
C11A Fe1 C14A C15A -37.6(2)
C25A Fe1 C14A C15A 69.6(3)
C22A Fe1 C14A C15A -170.2(3)
C13A Fe1 C14A C15A -119.4(3)
C13A C14A C15A C11A 0.0(4)
Fe1 C14A C15A C11A 58.9(2)
C13A C14A C15A Fe1 -58.9(2)
C12A C11A C15A C14A 0.0(4)
C31A C11A C15A C14A -175.5(3)
Fe1 C11A C15A C14A -59.4(2)
C12A C11A C15A Fe1 59.3(2)
C31A C11A C15A Fe1 -116.1(3)
C12A Fe1 C15A C14A 81.4(2)
C23A Fe1 C15A C14A -53.7(4)
C24A Fe1 C15A C14A -87.4(3)
C21A Fe1 C15A C14A -169.8(2)
C11A Fe1 C15A C14A 119.9(3)
C25A Fe1 C15A C14A -130.2(2)
C22A Fe1 C15A C14A 160.5(6)
C13A Fe1 C15A C14A 37.6(2)
C12A Fe1 C15A C11A -38.54(19)
C23A Fe1 C15A C11A -173.6(3)
C24A Fe1 C15A C11A 152.7(2)
C21A Fe1 C15A C11A 70.3(3)
C25A Fe1 C15A C11A 109.9(2)
C22A Fe1 C15A C11A 40.6(7)
C13A Fe1 C15A C11A -82.4(2)
C14A Fe1 C15A C11A -119.9(3)
C12A Fe1 C21A C25A 154.1(2)
C23A Fe1 C21A C25A -82.0(3)
C24A Fe1 C21A C25A -38.0(2)
C11A Fe1 C21A C25A 110.6(2)
C15A Fe1 C21A C25A 70.4(3)
C22A Fe1 C21A C25A -120.2(4)
C13A Fe1 C21A C25A -172.5(3)
C14A Fe1 C21A C25A 40.7(8)
C12A Fe1 C21A C22A -85.7(3)
C23A Fe1 C21A C22A 38.2(2)
C24A Fe1 C21A C22A 82.2(3)
C11A Fe1 C21A C22A -129.2(2)
C25A Fe1 C21A C22A 120.2(4)
C15A Fe1 C21A C22A -169.4(2)
C13A Fe1 C21A C22A -52.3(4)
C14A Fe1 C21A C22A 160.9(6)
C25A C21A C22A C23A -0.1(4)
Fe1 C21A C22A C23A -59.4(2)
C25A C21A C22A Fe1 59.3(3)
C12A Fe1 C22A C21A 111.4(3)
C23A Fe1 C22A C21A -118.6(4)
C24A Fe1 C22A C21A -80.8(3)
C11A Fe1 C22A C21A 69.8(3)
C25A Fe1 C22A C21A -37.0(2)
C15A Fe1 C22A C21A 37.1(8)
C13A Fe1 C22A C21A 154.4(2)
C14A Fe1 C22A C21A -170.6(3)
C12A Fe1 C22A C23A -130.0(2)
C24A Fe1 C22A C23A 37.8(2)
C21A Fe1 C22A C23A 118.6(4)
C11A Fe1 C22A C23A -171.6(2)
C25A Fe1 C22A C23A 81.6(3)
C15A Fe1 C22A C23A 155.6(6)
C13A Fe1 C22A C23A -87.1(3)
C14A Fe1 C22A C23A -52.0(4)
C21A C22A C23A C24A 0.0(4)
Fe1 C22A C23A C24A -59.5(3)
C21A C22A C23A Fe1 59.5(2)
C12A Fe1 C23A C24A -170.8(2)
C21A Fe1 C23A C24A 81.3(3)
C11A Fe1 C23A C24A 149.9(6)
C25A Fe1 C23A C24A 37.8(2)
C15A Fe1 C23A C24A -49.0(4)
C22A Fe1 C23A C24A 119.1(3)
C13A Fe1 C23A C24A -129.3(2)
C14A Fe1 C23A C24A -85.8(3)
C12A Fe1 C23A C22A 70.1(3)
C24A Fe1 C23A C22A -119.1(3)
C21A Fe1 C23A C22A -37.8(2)
C11A Fe1 C23A C22A 30.8(8)
C25A Fe1 C23A C22A -81.3(3)
C15A Fe1 C23A C22A -168.1(3)
C13A Fe1 C23A C22A 111.6(2)
C14A Fe1 C23A C22A 155.1(2)
C22A C23A C24A C25A 0.1(4)
Fe1 C23A C24A C25A -59.6(3)
C22A C23A C24A Fe1 59.7(3)
C12A Fe1 C24A C25A 155.5(7)
C23A Fe1 C24A C25A 119.0(4)
C21A Fe1 C24A C25A 37.6(2)
C11A Fe1 C24A C25A -48.0(4)
C15A Fe1 C24A C25A -85.0(3)
C22A Fe1 C24A C25A 81.2(3)
C13A Fe1 C24A C25A -168.8(2)
C14A Fe1 C24A C25A -128.4(3)
C12A Fe1 C24A C23A 36.5(9)
C21A Fe1 C24A C23A -81.4(3)
C11A Fe1 C24A C23A -167.0(3)
C25A Fe1 C24A C23A -119.0(4)
C15A Fe1 C24A C23A 156.0(2)
C22A Fe1 C24A C23A -37.8(2)
C13A Fe1 C24A C23A 72.2(3)
C14A Fe1 C24A C23A 112.6(2)
C22A C21A C25A C24A 0.1(4)
Fe1 C21A C25A C24A 59.5(3)
C22A C21A C25A Fe1 -59.4(2)
C23A C24A C25A C21A -0.1(4)
Fe1 C24A C25A C21A -59.6(3)
C23A C24A C25A Fe1 59.5(3)
C12A Fe1 C25A C21A -51.1(4)
C23A Fe1 C25A C21A 81.0(3)
C24A Fe1 C25A C21A 118.9(4)
C11A Fe1 C25A C21A -85.6(3)
C15A Fe1 C25A C21A -129.0(2)
C22A Fe1 C25A C21A 37.0(2)
C13A Fe1 C25A C21A 163.0(6)
C14A Fe1 C25A C21A -168.7(2)
C12A Fe1 C25A C24A -170.0(3)
C23A Fe1 C25A C24A -37.8(2)
C21A Fe1 C25A C24A -118.9(4)
C11A Fe1 C25A C24A 155.6(2)
C15A Fe1 C25A C24A 112.2(3)
C22A Fe1 C25A C24A -81.8(3)
C13A Fe1 C25A C24A 44.1(8)
C14A Fe1 C25A C24A 72.4(3)
C15A C11A C31A C36A 175.8(3)
C12A C11A C31A C36A 1.3(5)
Fe1 C11A C31A C36A 88.6(4)
C15A C11A C31A C32A -1.3(5)
C12A C11A C31A C32A -175.8(3)
Fe1 C11A C31A C32A -88.5(4)
C36A C31A C32A C33A -1.2(5)
C11A C31A C32A C33A 176.0(3)
C31A C32A C33A C34A -0.4(5)
C32A C33A C34A C35A 1.7(5)
C32A C33A C34A C1A -177.1(3)
O1A C1A C34A C35A -6.8(5)
N1A C1A C34A C35A 174.4(3)
O1A C1A C34A C33A 171.9(3)
N1A C1A C34A C33A -6.8(5)
C33A C34A C35A C36A -1.3(5)
C1A C34A C35A C36A 177.5(3)
C34A C35A C36A C31A -0.3(6)
C32A C31A C36A C35A 1.6(5)
C11A C31A C36A C35A -175.7(3)
C6A O3A O3C C7C -122(3)
C7A O3A O3C C7C -6(3)
O3A O3C C7C C8C 172(4)
C2B N1B C1B O1B -0.9(5)
C2B N1B C1B C34B 178.9(3)
C3B N2B C2B N1B 178.0(3)
C3B N2B C2B S1B 0.0(4)
C1B N1B C2B N2B 171.5(3)
C1B N1B C2B S1B -10.6(5)
C4B S1B C2B N2B 0.8(3)
C4B S1B C2B N1B -177.2(3)
C2B N2B C3B C4B -1.2(5)
C2B N2B C3B C5B 177.1(3)
N2B C3B C4B S1B 1.8(4)
C5B C3B C4B S1B -176.3(3)
C2B S1B C4B C3B -1.4(3)
C4B C3B C5B C6B -89.9(5)
N2B C3B C5B C6B 92.0(4)
C7B O3B C6B O2B -3.9(5)
C7B O3B C6B C5B 178.0(3)
C3B C5B C6B O2B 10.3(5)
C3B C5B C6B O3B -171.6(3)
C6B O3B C7B C8B 167.5(3)
C23B Fe2 C11B C12B 44.7(5)
C24B Fe2 C11B C12B -170.9(3)
C22B Fe2 C11B C12B 75.7(2)
C15B Fe2 C11B C12B -118.2(3)
C13B Fe2 C11B C12B -37.45(18)
C21B Fe2 C11B C12B 116.7(2)
C25B Fe2 C11B C12B 157.6(2)
C14B Fe2 C11B C12B -81.0(2)
C23B Fe2 C11B C15B 162.9(5)
C24B Fe2 C11B C15B -52.7(4)
C22B Fe2 C11B C15B -166.2(2)
C12B Fe2 C11B C15B 118.2(3)
C13B Fe2 C11B C15B 80.7(2)
C21B Fe2 C11B C15B -125.1(2)
C25B Fe2 C11B C15B -84.2(2)
C14B Fe2 C11B C15B 37.19(19)
C23B Fe2 C11B C31B -76.6(6)
C24B Fe2 C11B C31B 67.8(5)
C22B Fe2 C11B C31B -45.6(3)
C12B Fe2 C11B C31B -121.3(3)
C15B Fe2 C11B C31B 120.5(3)
C13B Fe2 C11B C31B -158.7(3)
C21B Fe2 C11B C31B -4.6(3)
C25B Fe2 C11B C31B 36.3(3)
C14B Fe2 C11B C31B 157.7(3)
C15B C11B C12B C13B -0.1(4)
C31B C11B C12B C13B 175.8(3)
Fe2 C11B C12B C13B 59.2(3)
C15B C11B C12B Fe2 -59.3(2)
C31B C11B C12B Fe2 116.6(3)
C23B Fe2 C12B C13B 75.9(3)
C24B Fe2 C12B C13B 46.8(6)
C22B Fe2 C12B C13B 117.3(2)
C15B Fe2 C12B C13B -81.3(2)
C11B Fe2 C12B C13B -119.8(3)
C21B Fe2 C12B C13B 158.5(2)
C25B Fe2 C12B C13B -170.4(3)
C14B Fe2 C12B C13B -37.6(2)
C23B Fe2 C12B C11B -164.3(2)
C24B Fe2 C12B C11B 166.6(5)
C22B Fe2 C12B C11B -122.9(2)
C15B Fe2 C12B C11B 38.48(17)
C13B Fe2 C12B C11B 119.8(3)
C21B Fe2 C12B C11B -81.7(2)
C25B Fe2 C12B C11B -50.6(4)
C14B Fe2 C12B C11B 82.19(19)
C11B C12B C13B C14B 0.5(4)
Fe2 C12B C13B C14B 59.7(3)
C11B C12B C13B Fe2 -59.2(2)
C23B Fe2 C13B C14B 117.6(3)
C24B Fe2 C13B C14B 76.0(3)
C22B Fe2 C13B C14B 160.6(2)
C12B Fe2 C13B C14B -119.2(3)
C15B Fe2 C13B C14B -37.3(2)
C11B Fe2 C13B C14B -81.6(2)
C21B Fe2 C13B C14B -168.3(3)
C25B Fe2 C13B C14B 46.4(6)
C23B Fe2 C13B C12B -123.2(3)
C24B Fe2 C13B C12B -164.9(3)
C22B Fe2 C13B C12B -80.2(3)
C15B Fe2 C13B C12B 81.9(2)
C11B Fe2 C13B C12B 37.6(2)
C21B Fe2 C13B C12B -49.2(4)
C25B Fe2 C13B C12B 165.5(5)
C14B Fe2 C13B C12B 119.2(3)
C12B C13B C14B C15B -0.7(4)
Fe2 C13B C14B C15B 58.5(2)
C12B C13B C14B Fe2 -59.2(2)
C23B Fe2 C14B C15B 159.8(3)
C24B Fe2 C14B C15B 115.7(3)
C22B Fe2 C14B C15B -164.3(4)
C12B Fe2 C14B C15B -81.9(2)
C13B Fe2 C14B C15B -119.8(3)
C11B Fe2 C14B C15B -37.7(2)
C21B Fe2 C14B C15B 43.5(6)
C25B Fe2 C14B C15B 75.1(3)
C23B Fe2 C14B C13B -80.4(3)
C24B Fe2 C14B C13B -124.4(3)
C22B Fe2 C14B C13B -44.5(5)
C12B Fe2 C14B C13B 37.9(2)
C15B Fe2 C14B C13B 119.8(3)
C11B Fe2 C14B C13B 82.2(2)
C21B Fe2 C14B C13B 163.4(5)
C25B Fe2 C14B C13B -165.1(2)
C13B C14B C15B C11B 0.6(4)
Fe2 C14B C15B C11B 59.3(2)
C13B C14B C15B Fe2 -58.6(3)
C12B C11B C15B C14B -0.3(4)
C31B C11B C15B C14B -176.3(3)
Fe2 C11B C15B C14B -59.6(2)
C12B C11B C15B Fe2 59.3(2)
C31B C11B C15B Fe2 -116.7(3)
C23B Fe2 C15B C14B -46.9(5)
C24B Fe2 C15B C14B -83.3(3)
C22B Fe2 C15B C14B 159.3(5)
C12B Fe2 C15B C14B 81.4(2)
C13B Fe2 C15B C14B 37.3(2)
C11B Fe2 C15B C14B 119.8(3)
C21B Fe2 C15B C14B -165.5(2)
C25B Fe2 C15B C14B -125.4(2)
C23B Fe2 C15B C11B -166.7(4)
C24B Fe2 C15B C11B 156.9(2)
C22B Fe2 C15B C11B 39.4(6)
C12B Fe2 C15B C11B -38.44(18)
C13B Fe2 C15B C11B -82.5(2)
C21B Fe2 C15B C11B 74.7(2)
C25B Fe2 C15B C11B 114.8(2)
C14B Fe2 C15B C11B -119.8(3)
C23B Fe2 C21B C25B -82.3(3)
C24B Fe2 C21B C25B -37.3(3)
C22B Fe2 C21B C25B -121.3(4)
C12B Fe2 C21B C25B 159.7(3)
C15B Fe2 C21B C25B 75.0(3)
C13B Fe2 C21B C25B -165.2(3)
C11B Fe2 C21B C25B 116.7(3)
C14B Fe2 C21B C25B 41.4(6)
C23B Fe2 C21B C22B 39.0(3)
C24B Fe2 C21B C22B 84.0(3)
C12B Fe2 C21B C22B -79.0(3)
C15B Fe2 C21B C22B -163.7(3)
C13B Fe2 C21B C22B -43.9(5)
C11B Fe2 C21B C22B -122.0(3)
C25B Fe2 C21B C22B 121.3(4)
C14B Fe2 C21B C22B 162.7(5)
C25B C21B C22B C23B -0.2(5)
Fe2 C21B C22B C23B -59.2(3)
C25B C21B C22B Fe2 59.0(3)
C23B Fe2 C22B C21B -117.7(4)
C24B Fe2 C22B C21B -78.7(3)
C12B Fe2 C22B C21B 118.2(3)
C15B Fe2 C22B C21B 46.5(6)
C13B Fe2 C22B C21B 160.5(2)
C11B Fe2 C22B C21B 76.6(3)
C25B Fe2 C22B C21B -35.7(3)
C14B Fe2 C22B C21B -167.7(3)
C24B Fe2 C22B C23B 39.0(3)
C12B Fe2 C22B C23B -124.0(3)
C15B Fe2 C22B C23B 164.2(5)
C13B Fe2 C22B C23B -81.7(3)
C11B Fe2 C22B C23B -165.6(3)
C21B Fe2 C22B C23B 117.7(4)
C25B Fe2 C22B C23B 82.0(3)
C14B Fe2 C22B C23B -50.0(5)
C21B C22B C23B C24B -0.3(5)
Fe2 C22B C23B C24B -60.7(3)
C21B C22B C23B Fe2 60.4(3)
C24B Fe2 C23B C22B -117.5(4)
C12B Fe2 C23B C22B 74.7(3)
C15B Fe2 C23B C22B -167.9(3)
C13B Fe2 C23B C22B 116.4(3)
C11B Fe2 C23B C22B 40.6(6)
C21B Fe2 C23B C22B -38.0(3)
C25B Fe2 C23B C22B -80.4(3)
C14B Fe2 C23B C22B 158.5(2)
C22B Fe2 C23B C24B 117.5(4)
C12B Fe2 C23B C24B -167.8(2)
C15B Fe2 C23B C24B -50.3(5)
C13B Fe2 C23B C24B -126.1(3)
C11B Fe2 C23B C24B 158.1(4)
C21B Fe2 C23B C24B 79.5(3)
C25B Fe2 C23B C24B 37.1(3)
C14B Fe2 C23B C24B -83.9(3)
C22B C23B C24B C25B 0.7(5)
Fe2 C23B C24B C25B -60.3(3)
C22B C23B C24B Fe2 61.0(3)
C23B Fe2 C24B C25B 118.9(4)
C22B Fe2 C24B C25B 80.2(3)
C12B Fe2 C24B C25B 156.3(5)
C15B Fe2 C24B C25B -82.5(3)
C13B Fe2 C24B C25B -167.3(2)
C11B Fe2 C24B C25B -44.9(5)
C21B Fe2 C24B C25B 36.7(2)
C14B Fe2 C24B C25B -125.5(3)
C22B Fe2 C24B C23B -38.7(2)
C12B Fe2 C24B C23B 37.3(7)
C15B Fe2 C24B C23B 158.6(2)
C13B Fe2 C24B C23B 73.7(3)
C11B Fe2 C24B C23B -163.8(3)
C21B Fe2 C24B C23B -82.2(3)
C25B Fe2 C24B C23B -118.9(4)
C14B Fe2 C24B C23B 115.6(3)
C22B C21B C25B C24B 0.6(5)
Fe2 C21B C25B C24B 59.1(3)
C22B C21B C25B Fe2 -58.5(3)
C23B C24B C25B C21B -0.8(5)
Fe2 C24B C25B C21B -59.7(3)
C23B C24B C25B Fe2 58.9(3)
C23B Fe2 C25B C21B 81.0(3)
C24B Fe2 C25B C21B 119.6(4)
C22B Fe2 C25B C21B 36.5(2)
C12B Fe2 C25B C21B -44.6(5)
C15B Fe2 C25B C21B -124.4(2)
C13B Fe2 C25B C21B 158.0(5)
C11B Fe2 C25B C21B -80.6(3)
C14B Fe2 C25B C21B -165.9(2)
C23B Fe2 C25B C24B -38.6(3)
C22B Fe2 C25B C24B -83.1(3)
C12B Fe2 C25B C24B -164.2(4)
C15B Fe2 C25B C24B 116.0(3)
C13B Fe2 C25B C24B 38.4(7)
C11B Fe2 C25B C24B 159.8(3)
C21B Fe2 C25B C24B -119.6(4)
C14B Fe2 C25B C24B 74.5(3)
C12B C11B C31B C32B -173.8(3)
C15B C11B C31B C32B 1.3(5)
Fe2 C11B C31B C32B -86.1(4)
C12B C11B C31B C36B 5.8(5)
C15B C11B C31B C36B -179.1(3)
Fe2 C11B C31B C36B 93.5(4)
C36B C31B C32B C33B -0.4(5)
C11B C31B C32B C33B 179.2(3)
C31B C32B C33B C34B -0.4(5)
C32B C33B C34B C35B 0.7(5)
C32B C33B C34B C1B -176.2(3)
O1B C1B C34B C35B -15.6(5)
N1B C1B C34B C35B 164.6(3)
O1B C1B C34B C33B 161.3(3)
N1B C1B C34B C33B -18.5(5)
C33B C34B C35B C36B -0.2(6)
C1B C34B C35B C36B 176.9(4)
C34B C35B C36B C31B -0.7(6)
C32B C31B C36B C35B 1.0(6)
C11B C31B C36B C35B -178.7(4)
